data_4342666
loop_
_publ_author_name
'Rinck, Julia'
'Lan, Yanhua'
'Anson, Christopher E.'
'Powell, Annie K.'

_publ_section_title
;
 [In Process Citation].
;
_journal_issue 7
_journal_name_full 'Inorganic chemistry'
_journal_page_first 3107
_journal_page_last 3117
_journal_paper_doi 10.1021/ic502930p
_journal_volume 54
_journal_year 2015
_chemical_formula_moiety '(C36 H72 Cr2 Lu2 N4 O20), 1.78(C2 H3 N), 0.22(C H2 Cl2)'
_chemical_formula_sum 'C39.78 H77.78 Cl0.44 Cr2 Lu2 N5.78 O20'
_chemical_formula_weight 1426.68
_chemical_name_systematic
; 
 ? 
;
_space_group_IT_number 14
_symmetry_cell_setting monoclinic
_symmetry_space_group_name_Hall '-P 2yn'
_symmetry_space_group_name_H-M 'P 1 21/n 1'
_atom_sites_solution_hydrogens geom
_atom_sites_solution_primary direct
_atom_sites_solution_secondary difmap
_audit_creation_method SHELXL-97
_cell_angle_alpha 90.00
_cell_angle_beta 91.046(1)
_cell_angle_gamma 90.00
_cell_formula_units_Z 2
_cell_length_a 10.9522(5)
_cell_length_b 10.8571(5)
_cell_length_c 24.2846(11)
_cell_measurement_reflns_used 15966
_cell_measurement_temperature 100(2)
_cell_measurement_theta_max 28.08
_cell_measurement_theta_min 2.51
_cell_volume 2887.2(2)
_computing_cell_refinement 'SMART-NT 5.6 (Bruker AXS Inc., 2005)'
_computing_data_collection 'SMART-NT 5.6 (Bruker AXS Inc., 2005)'
_computing_data_reduction 'SAINT+ 6.45 (Bruker AXS Inc., 2003)'
_computing_molecular_graphics 'Diamond 2.1 (Crystal Impact, 1998)'
_computing_publication_material 'SHELXTL 6.14 (BrukerAXS Inc., 2003)'
_computing_structure_refinement 'SHELXTL 6.14 (BrukerAXS Inc., 2003)'
_computing_structure_solution 'SHELXTL 6.14 (BrukerAXS Inc., 2003)'
_diffrn_ambient_temperature 100(2)
_diffrn_detector_area_resol_mean 8.333
_diffrn_measured_fraction_theta_full 0.999
_diffrn_measured_fraction_theta_max 0.943
_diffrn_measurement_device_type 'Bruker SMART Apex'
_diffrn_measurement_method 'CCD area detector'
_diffrn_radiation_monochromator graphite
_diffrn_radiation_source 'rotating anode'
_diffrn_radiation_type MoK\a
_diffrn_radiation_wavelength 0.71073
_diffrn_reflns_av_R_equivalents 0.0159
_diffrn_reflns_av_sigmaI/netI 0.0146
_diffrn_reflns_limit_h_max 14
_diffrn_reflns_limit_h_min -14
_diffrn_reflns_limit_k_max 14
_diffrn_reflns_limit_k_min -14
_diffrn_reflns_limit_l_max 30
_diffrn_reflns_limit_l_min -32
_diffrn_reflns_number 23898
_diffrn_reflns_theta_full 25.00
_diffrn_reflns_theta_max 28.12
_diffrn_reflns_theta_min 2.52
_exptl_absorpt_coefficient_mu 3.846
_exptl_absorpt_correction_T_max 0.435
_exptl_absorpt_correction_T_min 0.321
_exptl_absorpt_correction_type multi-scan
_exptl_absorpt_process_details 'SADABS 2.10 (Bruker AXS Inc., 2005)'
_exptl_crystal_colour pink
_exptl_crystal_density_diffrn 1.641
_exptl_crystal_density_method 'not measured'
_exptl_crystal_description block
_exptl_crystal_F_000 1429
_exptl_crystal_size_max 0.38
_exptl_crystal_size_mid 0.33
_exptl_crystal_size_min 0.26
_refine_diff_density_max 0.883
_refine_diff_density_min -0.577
_refine_diff_density_rms 0.081
_refine_ls_extinction_method none
_refine_ls_goodness_of_fit_ref 1.178
_refine_ls_hydrogen_treatment mixed
_refine_ls_matrix_type full
_refine_ls_number_parameters 332
_refine_ls_number_reflns 6679
_refine_ls_number_restraints 9
_refine_ls_restrained_S_all 1.177
_refine_ls_R_factor_all 0.0203
_refine_ls_R_factor_gt 0.0202
_refine_ls_shift/su_max 0.002
_refine_ls_shift/su_mean 0.000
_refine_ls_structure_factor_coef Fsqd
_refine_ls_weighting_details 'calc w=1/[\s^2^(Fo^2^)+(0.0202P)^2^+3.5457P] where P=(Fo^2^+2Fc^2^)/3'
_refine_ls_weighting_scheme calc
_refine_ls_wR_factor_gt 0.0495
_refine_ls_wR_factor_ref 0.0495
_reflns_number_gt 6650
_reflns_number_total 6679
_reflns_threshold_expression >2sigma(I)
_cod_data_source_file ic502930p_si_002.cif
_cod_data_source_block jr809
_cod_depositor_comments 'Adding full bibliography for 4342656--4342666.cif.'
_cod_original_sg_symbol_H-M 'P 21/n'
_cod_database_code 4342666

loop_
_symmetry_equiv_pos_as_xyz
'x, y, z'
'-x+1/2, y+1/2, -z+1/2'
'-x, -y, -z'
'x-1/2, -y-1/2, z-1/2'

loop_
_atom_site_label
_atom_site_type_symbol
_atom_site_fract_x
_atom_site_fract_y
_atom_site_fract_z
_atom_site_U_iso_or_equiv
_atom_site_adp_type
_atom_site_occupancy
_atom_site_symmetry_multiplicity
_atom_site_calc_flag
_atom_site_refinement_flags
_atom_site_disorder_assembly
_atom_site_disorder_group
Lu1 Lu 0.389821(7) 0.407681(8) 0.548937(3) 0.01397(4) Uani 1 1 d . . .
Cr1 Cr 0.66471(3) 0.49900(3) 0.576182(13) 0.01272(7) Uani 1 1 d . . .
O1 O 0.52406(14) 0.57489(14) 0.53863(6) 0.0154(3) Uani 1 1 d D . .
H1 H 0.505(3) 0.637(2) 0.5513(11) 0.018 Uiso 1 1 d D . .
N1 N 0.81122(16) 0.38354(17) 0.60046(7) 0.0160(3) Uani 1 1 d . . .
C1 C 0.7480(2) 0.2783(2) 0.62736(9) 0.0195(4) Uani 1 1 d . . .
H1A H 0.7213 0.3032 0.6645 0.023 Uiso 1 1 calc R . .
H1B H 0.8052 0.2082 0.6316 0.023 Uiso 1 1 calc R . .
C2 C 0.6371(2) 0.2388(2) 0.59238(10) 0.0203(4) Uani 1 1 d . . .
H2A H 0.6641 0.1903 0.5603 0.024 Uiso 1 1 calc R . .
H2B H 0.5826 0.1865 0.6145 0.024 Uiso 1 1 calc R . .
O2 O 0.57330(13) 0.34460(14) 0.57407(6) 0.0160(3) Uani 1 1 d . . .
C3 C 0.8692(2) 0.3421(2) 0.54759(9) 0.0195(4) Uani 1 1 d . . .
H3A H 0.8300 0.2652 0.5343 0.023 Uiso 1 1 calc R . .
H3B H 0.9572 0.3255 0.5541 0.023 Uiso 1 1 calc R . .
C4 C 0.85314(19) 0.4429(2) 0.50494(9) 0.0177(4) Uani 1 1 d . . .
H4A H 0.9014 0.5164 0.5157 0.021 Uiso 1 1 calc R . .
H4B H 0.8812 0.4140 0.4686 0.021 Uiso 1 1 calc R . .
O3 O 0.72735(13) 0.47197(14) 0.50224(6) 0.0155(3) Uani 1 1 d . . .
C5 C 0.91120(19) 0.4354(2) 0.63641(9) 0.0180(4) Uani 1 1 d . . .
H5A H 0.9568 0.4967 0.6147 0.022 Uiso 1 1 calc R . .
H5B H 0.9685 0.3679 0.6460 0.022 Uiso 1 1 calc R . .
C6 C 0.8719(2) 0.4966(2) 0.68947(9) 0.0210(4) Uani 1 1 d . . .
H6A H 0.8317 0.4353 0.7133 0.025 Uiso 1 1 calc R . .
H6B H 0.8125 0.5630 0.6810 0.025 Uiso 1 1 calc R . .
C7 C 0.9840(2) 0.5504(3) 0.71952(10) 0.0254(5) Uani 1 1 d . . .
H7A H 1.0436 0.4836 0.7269 0.030 Uiso 1 1 calc R . .
H7B H 1.0233 0.6117 0.6954 0.030 Uiso 1 1 calc R . .
C8 C 0.9518(3) 0.6115(3) 0.77338(12) 0.0383(7) Uani 1 1 d . . .
H8A H 1.0259 0.6448 0.7910 0.057 Uiso 1 1 calc R . .
H8B H 0.9148 0.5507 0.7978 0.057 Uiso 1 1 calc R . .
H8C H 0.8937 0.6785 0.7662 0.057 Uiso 1 1 calc R . .
O4 O 0.59768(14) 0.53481(15) 0.65023(6) 0.0174(3) Uani 1 1 d . . .
O5 O 0.39820(14) 0.50337(15) 0.63222(6) 0.0189(3) Uani 1 1 d . . .
C9 C 0.4847(2) 0.5361(2) 0.66304(9) 0.0179(4) Uani 1 1 d . . .
C10 C 0.4575(2) 0.5790(2) 0.72168(10) 0.0240(5) Uani 1 1 d . . .
C11 C 0.5349(3) 0.6936(4) 0.73579(15) 0.0538(10) Uani 1 1 d . . .
H11A H 0.5173 0.7208 0.7733 0.081 Uiso 1 1 calc R . .
H11B H 0.5149 0.7598 0.7097 0.081 Uiso 1 1 calc R . .
H11C H 0.6218 0.6730 0.7333 0.081 Uiso 1 1 calc R . .
C12 C 0.3228(3) 0.6108(3) 0.72642(12) 0.0418(7) Uani 1 1 d . . .
H12A H 0.2733 0.5379 0.7178 0.063 Uiso 1 1 calc R . .
H12B H 0.3019 0.6770 0.7005 0.063 Uiso 1 1 calc R . .
H12C H 0.3064 0.6382 0.7640 0.063 Uiso 1 1 calc R . .
C13 C 0.4912(4) 0.4744(4) 0.76026(13) 0.0572(10) Uani 1 1 d . . .
H13A H 0.4420 0.4017 0.7509 0.086 Uiso 1 1 calc R . .
H13B H 0.4753 0.4990 0.7983 0.086 Uiso 1 1 calc R . .
H13C H 0.5780 0.4548 0.7566 0.086 Uiso 1 1 calc R . .
O6 O 0.75871(14) 0.65461(14) 0.58235(6) 0.0174(3) Uani 1 1 d . . .
O7 O 0.69735(14) 0.74640(14) 0.50382(6) 0.0192(3) Uani 1 1 d . . .
C14 C 0.75434(19) 0.7455(2) 0.54902(9) 0.0168(4) Uani 1 1 d . . .
C15 C 0.8237(2) 0.8609(2) 0.56786(10) 0.0224(5) Uani 1 1 d . . .
C16 C 0.7595(3) 0.9101(2) 0.61905(13) 0.0367(7) Uani 1 1 d . . .
H16A H 0.7600 0.8465 0.6477 0.055 Uiso 1 1 calc R . .
H16B H 0.6749 0.9317 0.6093 0.055 Uiso 1 1 calc R . .
H16C H 0.8025 0.9834 0.6328 0.055 Uiso 1 1 calc R . .
C17 C 0.9555(2) 0.8253(3) 0.58271(13) 0.0354(6) Uani 1 1 d . . .
H17A H 0.9556 0.7637 0.6122 0.053 Uiso 1 1 calc R . .
H17B H 1.0004 0.8985 0.5952 0.053 Uiso 1 1 calc R . .
H17C H 0.9949 0.7908 0.5502 0.053 Uiso 1 1 calc R . .
C18 C 0.8230(3) 0.9585(2) 0.52235(12) 0.0329(6) Uani 1 1 d . . .
H18A H 0.7385 0.9811 0.5130 0.049 Uiso 1 1 calc R . .
H18B H 0.8625 0.9253 0.4897 0.049 Uiso 1 1 calc R . .
H18C H 0.8675 1.0316 0.5353 0.049 Uiso 1 1 calc R . .
N2 N 0.22188(18) 0.27160(19) 0.61096(8) 0.0220(4) Uani 1 1 d . . .
O8 O 0.33529(14) 0.24493(16) 0.61159(7) 0.0226(3) Uani 1 1 d . . .
O9 O 0.19097(14) 0.36931(16) 0.58573(6) 0.0203(3) Uani 1 1 d . . .
O10 O 0.14674(17) 0.20545(19) 0.63327(8) 0.0344(4) Uani 1 1 d . . .
N21A N 0.4326(3) 0.7996(3) 0.58314(15) 0.0528(8) Uani 0.89 1 d P A 1
C21A C 0.3718(3) 0.8637(3) 0.60655(14) 0.0348(7) Uani 0.89 1 d PU A 1
C22A C 0.2949(4) 0.9465(4) 0.63734(18) 0.0506(9) Uani 0.89 1 d P A 1
H22A H 0.3100 0.9344 0.6769 0.076 Uiso 0.89 1 calc PR A 1
H22B H 0.2089 0.9293 0.6285 0.076 Uiso 0.89 1 calc PR A 1
H22C H 0.3138 1.0319 0.6275 0.076 Uiso 0.89 1 calc PR A 1
Cl1B Cl 0.4700(11) 0.9365(11) 0.5474(5) 0.076(3) Uiso 0.11 1 d PD B 2
C21B C 0.350(2) 0.942(2) 0.5964(11) 0.043(6) Uiso 0.11 1 d PDU B 2
H21A H 0.3833 0.9649 0.6332 0.051 Uiso 0.11 1 calc PR B 2
H21B H 0.2879 1.0034 0.5851 0.051 Uiso 0.11 1 calc PR B 2
Cl2B Cl 0.2848(11) 0.7925(11) 0.5984(5) 0.082(3) Uiso 0.11 1 d PD B 2

loop_
_atom_site_aniso_label
_atom_site_aniso_U_11
_atom_site_aniso_U_22
_atom_site_aniso_U_33
_atom_site_aniso_U_23
_atom_site_aniso_U_13
_atom_site_aniso_U_12
Lu1 0.01177(5) 0.01777(5) 0.01238(5) 0.00195(3) 0.00048(3) -0.00040(3)
Cr1 0.01136(15) 0.01464(15) 0.01217(15) 0.00067(12) 0.00036(11) 0.00092(12)
O1 0.0146(7) 0.0161(7) 0.0156(7) 0.0001(6) -0.0004(6) 0.0024(6)
N1 0.0142(8) 0.0188(8) 0.0150(8) 0.0012(7) 0.0001(7) 0.0011(7)
C1 0.0188(10) 0.0176(10) 0.0219(11) 0.0068(8) -0.0022(8) 0.0005(8)
C2 0.0198(10) 0.0160(10) 0.0249(11) 0.0033(8) -0.0029(9) 0.0018(8)
O2 0.0155(7) 0.0151(7) 0.0174(7) 0.0024(6) 0.0000(6) 0.0001(6)
C3 0.0184(10) 0.0221(11) 0.0181(10) -0.0017(8) 0.0014(8) 0.0050(8)
C4 0.0131(9) 0.0226(10) 0.0174(10) -0.0005(8) 0.0018(8) 0.0040(8)
O3 0.0127(7) 0.0200(7) 0.0140(7) 0.0004(6) 0.0023(5) 0.0010(6)
C5 0.0136(10) 0.0229(10) 0.0176(10) 0.0015(8) -0.0015(8) 0.0013(8)
C6 0.0160(10) 0.0282(12) 0.0189(10) -0.0005(9) -0.0004(8) -0.0004(9)
C7 0.0208(11) 0.0338(13) 0.0214(11) -0.0022(10) -0.0037(9) -0.0033(10)
C8 0.0363(15) 0.0503(18) 0.0283(14) -0.0138(13) -0.0010(12) -0.0102(13)
O4 0.0153(7) 0.0228(8) 0.0141(7) -0.0010(6) 0.0009(6) 0.0015(6)
O5 0.0150(7) 0.0263(8) 0.0156(7) -0.0011(6) 0.0014(6) -0.0003(6)
C9 0.0183(10) 0.0206(10) 0.0147(9) 0.0008(8) 0.0013(8) 0.0026(8)
C10 0.0203(11) 0.0353(13) 0.0163(11) -0.0054(9) 0.0024(9) 0.0019(9)
C11 0.0470(19) 0.070(2) 0.0454(18) -0.0343(17) 0.0168(15) -0.0202(17)
C12 0.0273(14) 0.072(2) 0.0267(14) -0.0160(14) 0.0049(11) 0.0102(14)
C13 0.076(3) 0.074(3) 0.0216(14) 0.0125(15) 0.0121(15) 0.030(2)
O6 0.0172(7) 0.0172(7) 0.0179(7) -0.0001(6) -0.0004(6) -0.0011(6)
O7 0.0199(8) 0.0195(8) 0.0183(7) 0.0018(6) 0.0004(6) -0.0003(6)
C14 0.0156(10) 0.0157(10) 0.0191(10) -0.0017(8) 0.0040(8) 0.0010(8)
C15 0.0267(12) 0.0162(10) 0.0244(11) -0.0016(9) 0.0027(9) -0.0019(9)
C16 0.0532(19) 0.0253(13) 0.0320(15) -0.0112(10) 0.0110(13) -0.0037(12)
C17 0.0259(13) 0.0284(13) 0.0516(17) -0.0019(12) -0.0075(12) -0.0078(11)
C18 0.0427(15) 0.0206(12) 0.0354(14) 0.0023(11) 0.0017(12) -0.0085(11)
N2 0.0196(9) 0.0275(10) 0.0191(9) 0.0055(8) 0.0031(7) 0.0000(8)
O8 0.0152(7) 0.0290(9) 0.0235(8) 0.0075(7) 0.0002(6) 0.0006(6)
O9 0.0169(7) 0.0245(8) 0.0198(8) 0.0058(6) 0.0018(6) 0.0015(6)
O10 0.0238(9) 0.0386(11) 0.0412(11) 0.0210(9) 0.0137(8) -0.0006(8)
N21A 0.062(2) 0.0341(16) 0.063(2) 0.0004(15) 0.0211(17) 0.0153(15)
C21A 0.0343(16) 0.0273(15) 0.0431(18) -0.0006(13) 0.0025(14) 0.0034(13)
C22A 0.046(2) 0.0399(19) 0.066(3) -0.0164(18) 0.0076(18) 0.0120(17)

loop_
_atom_type_symbol
_atom_type_description
_atom_type_scat_dispersion_real
_atom_type_scat_dispersion_imag
_atom_type_scat_source
C C 0.0033 0.0016 'International Tables Vol C Tables 4.2.6.8 and 6.1.1.4'
H H 0.0000 0.0000 'International Tables Vol C Tables 4.2.6.8 and 6.1.1.4'
N N 0.0061 0.0033 'International Tables Vol C Tables 4.2.6.8 and 6.1.1.4'
O O 0.0106 0.0060 'International Tables Vol C Tables 4.2.6.8 and 6.1.1.4'
Cr Cr 0.3209 0.6236 'International Tables Vol C Tables 4.2.6.8 and 6.1.1.4'
Lu Lu -0.4720 5.8584 'International Tables Vol C Tables 4.2.6.8 and 6.1.1.4'
Cl Cl 0.1484 0.1585 'International Tables Vol C Tables 4.2.6.8 and 6.1.1.4'

loop_
_geom_angle_atom_site_label_1
_geom_angle_atom_site_label_2
_geom_angle_atom_site_label_3
_geom_angle
_geom_angle_site_symmetry_1
_geom_angle_site_symmetry_3
O2 Lu1 O3 149.60(5) . 3_666
O2 Lu1 O5 82.74(6) . .
O3 Lu1 O5 104.16(6) 3_666 .
O2 Lu1 O7 107.19(6) . 3_666
O3 Lu1 O7 83.43(5) 3_666 3_666
O5 Lu1 O7 146.72(6) . 3_666
O2 Lu1 O1 84.05(5) . 3_666
O3 Lu1 O1 71.38(5) 3_666 3_666
O5 Lu1 O1 139.27(6) . 3_666
O7 Lu1 O1 73.99(5) 3_666 3_666
O2 Lu1 O1 72.55(5) . .
O3 Lu1 O1 80.84(5) 3_666 .
O5 Lu1 O1 74.15(6) . .
O7 Lu1 O1 139.00(5) 3_666 .
O1 Lu1 O1 65.13(6) 3_666 .
O2 Lu1 O9 132.22(5) . .
O3 Lu1 O9 77.87(5) 3_666 .
O5 Lu1 O9 76.75(6) . .
O7 Lu1 O9 73.26(6) 3_666 .
O1 Lu1 O9 136.99(5) 3_666 .
O1 Lu1 O9 138.16(6) . .
O2 Lu1 O8 80.35(5) . .
O3 Lu1 O8 129.96(5) 3_666 .
O5 Lu1 O8 77.31(6) . .
O7 Lu1 O8 73.40(6) 3_666 .
O1 Lu1 O8 137.51(6) 3_666 .
O1 Lu1 O8 142.59(5) . .
O9 Lu1 O8 53.34(5) . .
O2 Cr1 O3 92.03(6) . .
O2 Cr1 O1 87.16(6) . .
O3 Cr1 O1 85.51(6) . .
O2 Cr1 O6 177.13(6) . .
O3 Cr1 O6 90.39(6) . .
O1 Cr1 O6 94.57(6) . .
O2 Cr1 O4 89.66(6) . .
O3 Cr1 O4 177.09(7) . .
O1 Cr1 O4 92.21(6) . .
O6 Cr1 O4 87.99(6) . .
O2 Cr1 N1 83.36(7) . .
O3 Cr1 N1 83.68(7) . .
O1 Cr1 N1 165.33(7) . .
O6 Cr1 N1 95.38(7) . .
O4 Cr1 N1 98.88(7) . .
Cr1 O1 Lu1 97.47(6) . 3_666
Cr1 O1 Lu1 96.52(6) . .
Lu1 O1 Lu1 114.86(6) 3_666 .
Cr1 O1 H1 113(2) . .
Lu1 O1 H1 114(2) 3_666 .
Lu1 O1 H1 117(2) . .
C1 N1 C5 111.89(17) . .
C1 N1 C3 110.44(17) . .
C5 N1 C3 107.03(17) . .
C1 N1 Cr1 102.73(13) . .
C5 N1 Cr1 118.90(14) . .
C3 N1 Cr1 105.58(13) . .
N1 C1 C2 109.96(17) . .
N1 C1 H1A 109.7 . .
C2 C1 H1A 109.7 . .
N1 C1 H1B 109.7 . .
C2 C1 H1B 109.7 . .
H1A C1 H1B 108.2 . .
O2 C2 C1 109.27(18) . .
O2 C2 H2A 109.8 . .
C1 C2 H2A 109.8 . .
O2 C2 H2B 109.8 . .
C1 C2 H2B 109.8 . .
H2A C2 H2B 108.3 . .
C2 O2 Cr1 116.08(13) . .
C2 O2 Lu1 141.73(13) . .
Cr1 O2 Lu1 101.85(6) . .
N1 C3 C4 108.68(17) . .
N1 C3 H3A 110.0 . .
C4 C3 H3A 110.0 . .
N1 C3 H3B 110.0 . .
C4 C3 H3B 110.0 . .
H3A C3 H3B 108.3 . .
O3 C4 C3 107.12(17) . .
O3 C4 H4A 110.3 . .
C3 C4 H4A 110.3 . .
O3 C4 H4B 110.3 . .
C3 C4 H4B 110.3 . .
H4A C4 H4B 108.5 . .
C4 O3 Cr1 110.40(12) . .
C4 O3 Lu1 135.80(13) . 3_666
Cr1 O3 Lu1 102.63(6) . 3_666
N1 C5 C6 116.31(18) . .
N1 C5 H5A 108.2 . .
C6 C5 H5A 108.2 . .
N1 C5 H5B 108.2 . .
C6 C5 H5B 108.2 . .
H5A C5 H5B 107.4 . .
C5 C6 C7 109.49(19) . .
C5 C6 H6A 109.8 . .
C7 C6 H6A 109.8 . .
C5 C6 H6B 109.8 . .
C7 C6 H6B 109.8 . .
H6A C6 H6B 108.2 . .
C8 C7 C6 112.4(2) . .
C8 C7 H7A 109.1 . .
C6 C7 H7A 109.1 . .
C8 C7 H7B 109.1 . .
C6 C7 H7B 109.1 . .
H7A C7 H7B 107.9 . .
C7 C8 H8A 109.5 . .
C7 C8 H8B 109.5 . .
H8A C8 H8B 109.5 . .
C7 C8 H8C 109.5 . .
H8A C8 H8C 109.5 . .
H8B C8 H8C 109.5 . .
C9 O4 Cr1 126.48(14) . .
C9 O5 Lu1 132.95(14) . .
O5 C9 O4 125.2(2) . .
O5 C9 C10 119.0(2) . .
O4 C9 C10 115.72(19) . .
C13 C10 C12 110.5(3) . .
C13 C10 C9 107.3(2) . .
C12 C10 C9 110.2(2) . .
C13 C10 C11 109.9(3) . .
C12 C10 C11 109.3(3) . .
C9 C10 C11 109.6(2) . .
C10 C11 H11A 109.5 . .
C10 C11 H11B 109.5 . .
H11A C11 H11B 109.5 . .
C10 C11 H11C 109.5 . .
H11A C11 H11C 109.5 . .
H11B C11 H11C 109.5 . .
C10 C12 H12A 109.5 . .
C10 C12 H12B 109.5 . .
H12A C12 H12B 109.5 . .
C10 C12 H12C 109.5 . .
H12A C12 H12C 109.5 . .
H12B C12 H12C 109.5 . .
C10 C13 H13A 109.5 . .
C10 C13 H13B 109.5 . .
H13A C13 H13B 109.5 . .
C10 C13 H13C 109.5 . .
H13A C13 H13C 109.5 . .
H13B C13 H13C 109.5 . .
C14 O6 Cr1 126.70(14) . .
C14 O7 Lu1 132.59(14) . 3_666
O7 C14 O6 125.0(2) . .
O7 C14 C15 119.50(19) . .
O6 C14 C15 115.51(19) . .
C14 C15 C17 108.93(19) . .
C14 C15 C18 110.8(2) . .
C17 C15 C18 109.7(2) . .
C14 C15 C16 107.1(2) . .
C17 C15 C16 110.0(2) . .
C18 C15 C16 110.3(2) . .
C15 C16 H16A 109.5 . .
C15 C16 H16B 109.5 . .
H16A C16 H16B 109.5 . .
C15 C16 H16C 109.5 . .
H16A C16 H16C 109.5 . .
H16B C16 H16C 109.5 . .
C15 C17 H17A 109.5 . .
C15 C17 H17B 109.5 . .
H17A C17 H17B 109.5 . .
C15 C17 H17C 109.5 . .
H17A C17 H17C 109.5 . .
H17B C17 H17C 109.5 . .
C15 C18 H18A 109.5 . .
C15 C18 H18B 109.5 . .
H18A C18 H18B 109.5 . .
C15 C18 H18C 109.5 . .
H18A C18 H18C 109.5 . .
H18B C18 H18C 109.5 . .
O10 N2 O9 121.89(19) . .
O10 N2 O8 121.5(2) . .
O9 N2 O8 116.56(18) . .
O10 N2 Lu1 173.55(17) . .
O9 N2 Lu1 58.27(10) . .
O8 N2 Lu1 58.68(10) . .
N2 O8 Lu1 94.49(12) . .
N2 O9 Lu1 95.10(12) . .
N21A C21A C22A 179.1(4) . .
Cl2B C21B Cl1B 106.9(12) . .
Cl2B C21B H21A 110.3 . .
Cl1B C21B H21A 110.3 . .
Cl2B C21B H21B 110.3 . .
Cl1B C21B H21B 110.3 . .
H21A C21B H21B 108.6 . .

loop_
_geom_bond_atom_site_label_1
_geom_bond_atom_site_label_2
_geom_bond_distance
_geom_bond_site_symmetry_2
Lu1 O2 2.1988(15) .
Lu1 O3 2.2001(15) 3_666
Lu1 O5 2.2742(15) .
Lu1 O7 2.3038(16) 3_666
Lu1 O1 2.3496(16) 3_666
Lu1 O1 2.3523(16) .
Lu1 O9 2.4054(16) .
Lu1 O8 2.4139(16) .
Cr1 O2 1.9528(15) .
Cr1 O3 1.9562(15) .
Cr1 O1 1.9576(15) .
Cr1 O6 1.9827(16) .
Cr1 O4 1.9929(15) .
Cr1 N1 2.1117(18) .
O1 Lu1 2.3496(16) 3_666
O1 H1 0.77(2) .
N1 C1 1.492(3) .
N1 C5 1.498(3) .
N1 C3 1.511(3) .
C1 C2 1.531(3) .
C1 H1A 0.9900 .
C1 H1B 0.9900 .
C2 O2 1.412(3) .
C2 H2A 0.9900 .
C2 H2B 0.9900 .
C3 C4 1.515(3) .
C3 H3A 0.9900 .
C3 H3B 0.9900 .
C4 O3 1.414(2) .
C4 H4A 0.9900 .
C4 H4B 0.9900 .
O3 Lu1 2.2000(15) 3_666
C5 C6 1.519(3) .
C5 H5A 0.9900 .
C5 H5B 0.9900 .
C6 C7 1.532(3) .
C6 H6A 0.9900 .
C6 H6B 0.9900 .
C7 C8 1.514(4) .
C7 H7A 0.9900 .
C7 H7B 0.9900 .
C8 H8A 0.9800 .
C8 H8B 0.9800 .
C8 H8C 0.9800 .
O4 C9 1.282(3) .
O5 C9 1.248(3) .
C9 C10 1.533(3) .
C10 C13 1.514(4) .
C10 C12 1.521(4) .
C10 C11 1.540(4) .
C11 H11A 0.9800 .
C11 H11B 0.9800 .
C11 H11C 0.9800 .
C12 H12A 0.9800 .
C12 H12B 0.9800 .
C12 H12C 0.9800 .
C13 H13A 0.9800 .
C13 H13B 0.9800 .
C13 H13C 0.9800 .
O6 C14 1.277(3) .
O7 C14 1.253(3) .
O7 Lu1 2.3037(16) 3_666
C14 C15 1.531(3) .
C15 C17 1.531(4) .
C15 C18 1.531(3) .
C15 C16 1.536(4) .
C16 H16A 0.9800 .
C16 H16B 0.9800 .
C16 H16C 0.9800 .
C17 H17A 0.9800 .
C17 H17B 0.9800 .
C17 H17C 0.9800 .
C18 H18A 0.9800 .
C18 H18B 0.9800 .
C18 H18C 0.9800 .
N2 O10 1.226(3) .
N2 O9 1.268(3) .
N2 O8 1.275(2) .
N21A C21A 1.125(4) .
C21A C22A 1.449(5) .
C22A H22A 0.9800 .
C22A H22B 0.9800 .
C22A H22C 0.9800 .
Cl1B C21B 1.788(17) .
C21B Cl2B 1.774(17) .
C21B H21A 0.9900 .
C21B H21B 0.9900 .

loop_
_geom_hbond_atom_site_label_D
_geom_hbond_atom_site_label_H
_geom_hbond_atom_site_label_A
_geom_hbond_distance_DH
_geom_hbond_distance_HA
_geom_hbond_distance_DA
_geom_hbond_angle_DHA
O1 H1 N21A 0.77(2) 2.10(2) 2.857(3) 173(3)
